data_7245324
loop_
_publ_author_name
'Mroweh, Nabil'
'Cauchy, Thomas'
'Vanthuyne, Nicolas'
'Avarvari, Narcis'

_publ_section_title
;
 Chiral diethyl-EDT-TTF and tetraethyl-BEDT-TTF: synthesis, structural
 characterization, radical cation salt and charge transfer complexes
;
_journal_name_full CrystEngComm
_journal_paper_doi 10.1039/D2CE00857B
_journal_year 2022
_chemical_absolute_configuration rmad
_chemical_formula_moiety 'C12 H14 S6, F6 P'
_chemical_formula_sum 'C12 H14 F6 P S6'
_chemical_formula_weight 495.56
_space_group_IT_number 1
_space_group_name_Hall 'P 1'
_space_group_name_H-M_alt 'P 1'
_symmetry_cell_setting triclinic
_symmetry_Int_Tables_number 1
_symmetry_space_group_name_Hall 'P 1'
_symmetry_space_group_name_H-M 'P 1'
_atom_sites_solution_hydrogens geom
_atom_sites_solution_primary dual
_atom_sites_solution_secondary difmap
_audit_creation_date 2022-04-14T15:10:36-00:00
_audit_creation_method 'WinGX routine CIF_UPDATE'
_audit_update_record
;
2022-08-02 deposited with the CCDC.	2022-08-05 downloaded from the CCDC.
;
_cell_angle_alpha 68.670(10)
_cell_angle_beta 88.608(8)
_cell_angle_gamma 87.047(8)
_cell_formula_units_Z 4
_cell_length_a 8.1638(4)
_cell_length_b 15.558(3)
_cell_length_c 16.203(3)
_cell_measurement_reflns_used 6081
_cell_measurement_temperature 293(2)
_cell_measurement_theta_max 27.011
_cell_measurement_theta_min 3.628
_cell_volume 1914.4(5)
_computing_cell_refinement 'Dirax (Duisenberg, 1992)'
_computing_data_collection 'Collect (Hooft, 2008)'
_computing_data_reduction 'EvalCCD (Duisenberg et al., 2000)'
_computing_molecular_graphics 'DIAMOND 3.2k (Crystal Impact GbR, 2014)'
_computing_publication_material 'WinGX publication routines (Farrugia, V2018)'
_computing_structure_refinement 'SHELXL-2018/3 (Sheldrick, 2018)'
_computing_structure_solution 'SHELXT-2018/2 (Sheldrick, 2018)'
_diffrn_ambient_temperature 293(2)
_diffrn_detector_area_resol_mean 9
_diffrn_measured_fraction_theta_full 0.993
_diffrn_measured_fraction_theta_max 0.993
_diffrn_measurement_device_type KappaCCD
_diffrn_measurement_method '\w scans'
_diffrn_radiation_monochromator 'horizontally mounted graphite crystal'
_diffrn_radiation_type MoK\a
_diffrn_radiation_wavelength 0.71073
_diffrn_reflns_av_R_equivalents 0.0397
_diffrn_reflns_av_unetI/netI 0.0678
_diffrn_reflns_Laue_measured_fraction_full 0.993
_diffrn_reflns_Laue_measured_fraction_max 0.993
_diffrn_reflns_limit_h_max 8
_diffrn_reflns_limit_h_min -10
_diffrn_reflns_limit_k_max 19
_diffrn_reflns_limit_k_min -19
_diffrn_reflns_limit_l_max 20
_diffrn_reflns_limit_l_min -20
_diffrn_reflns_number 30103
_diffrn_reflns_point_group_measured_fraction_full 0.789
_diffrn_reflns_point_group_measured_fraction_max 0.789
_diffrn_reflns_theta_full 27.011
_diffrn_reflns_theta_max 27.011
_diffrn_reflns_theta_min 3.628
_exptl_absorpt_coefficient_mu 0.848
_exptl_absorpt_correction_T_max 1
_exptl_absorpt_correction_T_min 0.859
_exptl_absorpt_correction_type multi-scan
_exptl_absorpt_process_details
;
 '(SADABS (Sheldrick, Bruker, 2008))'
;
_exptl_crystal_colour black
_exptl_crystal_density_diffrn 1.719
_exptl_crystal_description plate
_exptl_crystal_F_000 1004
_exptl_crystal_size_max 0.35
_exptl_crystal_size_mid 0.24
_exptl_crystal_size_min 0.05
_refine_diff_density_max 0.668
_refine_diff_density_min -0.518
_refine_diff_density_rms 0.074
_refine_ls_abs_structure_details
;
 Flack x determined using 3131 quotients [(I+)-(I-)]/[(I+)+(I-)]
 (Parsons, Flack and Wagner, Acta Cryst. B69 (2013) 249-259).
;
_refine_ls_abs_structure_Flack 0.05(4)
_refine_ls_extinction_method none
_refine_ls_goodness_of_fit_ref 1.016
_refine_ls_hydrogen_treatment constr
_refine_ls_matrix_type full
_refine_ls_number_parameters 922
_refine_ls_number_reflns 13201
_refine_ls_number_restraints 15
_refine_ls_restrained_S_all 1.018
_refine_ls_R_factor_all 0.0884
_refine_ls_R_factor_gt 0.0491
_refine_ls_shift/su_max 0
_refine_ls_shift/su_mean 0
_refine_ls_structure_factor_coef Fsqd
_refine_ls_weighting_details 'w=1/[\s^2^(Fo^2^)+(0.0432P)^2^+2.2050P] where P=(Fo^2^+2Fc^2^)/3'
_refine_ls_weighting_scheme calc
_refine_ls_wR_factor_gt 0.102
_refine_ls_wR_factor_ref 0.1157
_reflns_Friedel_coverage 0.589
_reflns_Friedel_fraction_full 0.585
_reflns_Friedel_fraction_max 0.585
_reflns_number_gt 9280
_reflns_number_total 13201
_reflns_threshold_expression 'I > 2\s(I)'
_cod_data_source_file d2ce00857b3.cif
_cod_data_source_block sad
_cod_database_code 7245324
_shelx_shelxl_version_number 2018/3

loop_
_symmetry_equiv_pos_as_xyz
'x, y, z'

loop_
_atom_site_label
_atom_site_type_symbol
_atom_site_fract_x
_atom_site_fract_y
_atom_site_fract_z
_atom_site_U_iso_or_equiv
_atom_site_adp_type
_atom_site_occupancy
_atom_site_site_symmetry_order
_atom_site_calc_flag
_atom_site_refinement_flags_posn
_atom_site_refinement_flags_adp
_atom_site_refinement_flags_occupancy
_atom_site_disorder_assembly
_atom_site_disorder_group
C1A C 0.0675(12) 0.7195(7) 0.7019(6) 0.052(2) Uani 1 1 d . . . . .
H1A H 0.026308 0.680328 0.755753 0.062 Uiso 1 1 calc R U . . .
C1B C 0.1693(12) 0.4905(7) 0.2438(6) 0.053(2) Uani 1 1 d . . . . .
H1B H 0.20815 0.483736 0.191925 0.063 Uiso 1 1 calc R U . . .
C1C C 0.9502(12) 0.2033(6) 0.7037(6) 0.049(2) Uani 1 1 d . . . . .
H1C H 1.00186 0.164475 0.755268 0.059 Uiso 1 1 calc R U . . .
C1D C 0.8143(13) -0.0095(6) 0.2311(6) 0.051(2) Uani 1 1 d . . . . .
H1D H 0.785119 -0.016914 0.179014 0.061 Uiso 1 1 calc R U . . .
C2A C 0.1668(12) 0.7851(8) 0.6987(6) 0.059(3) Uani 1 1 d . . . . .
H2A H 0.198673 0.79394 0.749646 0.071 Uiso 1 1 calc R U . . .
C2B C 0.0493(13) 0.5523(6) 0.2419(6) 0.054(3) Uani 1 1 d . . . . .
H2B H 0.00176 0.591088 0.189036 0.065 Uiso 1 1 calc R U . . .
C2C C 0.8254(12) 0.2618(6) 0.7065(6) 0.048(2) Uani 1 1 d . . . . .
H2C H 0.787504 0.265369 0.759779 0.058 Uiso 1 1 calc R U . . .
C2D C 0.9201(13) 0.0542(6) 0.2299(6) 0.049(2) Uani 1 1 d . . . . .
H2D H 0.967246 0.092677 0.177504 0.059 Uiso 1 1 calc R U . . .
C3A C 0.1329(10) 0.7961(5) 0.5394(5) 0.0367(19) Uani 1 1 d . . . . .
C3B C 0.1285(10) 0.4730(5) 0.4046(6) 0.0368(19) Uani 1 1 d . . . . .
C3C C 0.8636(10) 0.2850(5) 0.5431(5) 0.0347(19) Uani 1 1 d . . . . .
C3D C 0.8376(10) -0.0260(5) 0.3911(5) 0.0336(18) Uani 1 1 d . . . . .
C4A C 0.1472(10) 0.8203(5) 0.4478(5) 0.0366(19) Uani 1 1 d . . . . .
C4B C 0.1397(10) 0.4480(5) 0.4969(5) 0.0363(19) Uani 1 1 d . . . . .
C4C C 0.8463(9) 0.3128(5) 0.4519(5) 0.0308(18) Uani 1 1 d . . . . .
C4D C 0.8138(10) -0.0518(5) 0.4828(5) 0.0340(19) Uani 1 1 d . . . . .
C5A C 0.1313(10) 0.8211(5) 0.2895(5) 0.039(2) Uani 1 1 d . . . . .
C5B C 0.2363(10) 0.3800(6) 0.6581(5) 0.036(2) Uani 1 1 d . . . . .
C5C C 0.8634(10) 0.3287(6) 0.2898(6) 0.039(2) Uani 1 1 d . . . . .
C5D C 0.7151(10) -0.1286(5) 0.6434(5) 0.038(2) Uani 1 1 d . . . . .
C6A C 0.2458(11) 0.8835(6) 0.2862(5) 0.042(2) Uani 1 1 d . . . . .
C6B C 0.1082(10) 0.4390(5) 0.6568(5) 0.0343(19) Uani 1 1 d . . . . .
C6C C 0.7431(10) 0.3919(5) 0.2927(5) 0.0330(18) Uani 1 1 d . . . . .
C6D C 0.8010(11) -0.0590(5) 0.6428(5) 0.038(2) Uani 1 1 d . . . . .
C7A C 0.1897(12) 0.8522(6) 0.1071(5) 0.056(2) Uani 1 1 d . . . . .
H7A H 0.201197 0.812017 0.072489 0.067 Uiso 1 1 calc R U . . .
C7B C 0.3243(10) 0.3861(6) 0.8169(5) 0.046(2) Uani 1 1 d . . . . .
H7B H 0.379956 0.352333 0.873169 0.055 Uiso 1 1 calc R U . . .
C7C C 0.7331(10) 0.3371(6) 0.1336(5) 0.045(2) Uani 1 1 d . . . . .
H7C H 0.755743 0.329348 0.076967 0.054 Uiso 1 1 calc R U . . .
C7D C 0.6376(12) -0.1680(6) 0.8232(5) 0.051(2) Uani 1 1 d . . . . .
H7D H 0.539281 -0.185585 0.860261 0.061 Uiso 1 1 calc R U . . .
C8A C 0.3614(12) 0.8613(7) 0.1358(6) 0.059(3) Uani 1 1 d . . . . .
H8A H 0.423837 0.889171 0.080866 0.071 Uiso 1 1 calc R U . . .
C8B C 0.1462(10) 0.3951(5) 0.8396(5) 0.0412(19) Uani 1 1 d . . . . .
H8B H 0.143348 0.429049 0.880056 0.049 Uiso 1 1 calc R U . . .
C8C C 0.6848(10) 0.4410(5) 0.1100(5) 0.0436(19) Uani 1 1 d . . . . .
H8C H 0.585199 0.452121 0.074391 0.052 Uiso 1 1 calc R U . . .
C8D C 0.6364(14) -0.0636(6) 0.7905(6) 0.060(3) Uani 1 1 d . . . . .
H8D H 0.63814 -0.048275 0.84402 0.072 Uiso 1 1 calc R U . . .
C9A C 0.1046(13) 0.9417(7) 0.0470(6) 0.076(3) Uani 1 1 d . . . . .
H9A1 H 0.112382 0.988569 0.07295 0.091 Uiso 1 1 calc R U . . .
H9A2 H -0.01066 0.931774 0.042676 0.091 Uiso 1 1 calc R U . . .
C9B C 0.4062(12) 0.4784(7) 0.7773(7) 0.062(3) Uani 1 1 d . . . . .
H9B1 H 0.361845 0.511295 0.718561 0.074 Uiso 1 1 calc R U . . .
H9B2 H 0.376889 0.514926 0.813283 0.074 Uiso 1 1 calc R U . . .
C9C C 0.6032(13) 0.2683(7) 0.1798(7) 0.067(3) Uani 1 1 d . . . . .
H9C1 H 0.646298 0.206265 0.189019 0.08 Uiso 1 1 calc R U . . .
H9C2 H 0.578627 0.271752 0.237413 0.08 Uiso 1 1 calc R U . . .
C9D C 0.7789(13) -0.2213(6) 0.8802(6) 0.063(3) Uani 1 1 d . . . . .
H9D1 H 0.880916 -0.203056 0.848029 0.076 Uiso 1 1 calc R U . . .
H9D2 H 0.768848 -0.286699 0.892946 0.076 Uiso 1 1 calc R U . . .
C10A C 0.4492(15) 0.7671(9) 0.1849(8) 0.083(3) Uani 1 1 d . . . . .
H10E H 0.396834 0.73914 0.242204 0.1 Uiso 1 1 calc R U . . .
H10F H 0.434123 0.727357 0.151637 0.1 Uiso 1 1 calc R U . . .
C10B C 0.0650(11) 0.3035(6) 0.8909(5) 0.053(2) Uani 1 1 d . . . . .
H10C H -0.052154 0.315658 0.894562 0.064 Uiso 1 1 calc R U . . .
H10D H 0.081599 0.262456 0.85819 0.064 Uiso 1 1 calc R U . . .
C10C C 0.8066(12) 0.5068(6) 0.0515(6) 0.057(2) Uani 1 1 d . . . . .
H10A H 0.773406 0.569044 0.047351 0.068 Uiso 1 1 calc R U . . .
H10B H 0.913101 0.491796 0.079756 0.068 Uiso 1 1 calc R U . . .
C10D C 0.4807(19) -0.0135(8) 0.7403(8) 0.088(4) Uani 1 1 d . . . . .
H10G H 0.482877 -0.020829 0.683381 0.106 Uiso 1 1 calc R U . . .
H10H H 0.387286 -0.045935 0.772898 0.106 Uiso 1 1 calc R U . . .
C11A C 0.1804(19) 0.9761(10) -0.0454(8) 0.115(5) Uani 1 1 d . . . . .
H11J H 0.293354 0.988571 -0.041593 0.172 Uiso 1 1 calc R U . . .
H11K H 0.122088 1.031608 -0.081763 0.172 Uiso 1 1 calc R U . . .
H11L H 0.173627 0.929672 -0.07111 0.172 Uiso 1 1 calc R U . . .
C11B C 0.5916(13) 0.4722(9) 0.7699(8) 0.088(4) Uani 1 1 d . . . . .
H11D H 0.636758 0.433549 0.826048 0.133 Uiso 1 1 calc R U . . .
H11E H 0.633214 0.532867 0.752917 0.133 Uiso 1 1 calc R U . . .
H11F H 0.622167 0.446257 0.725947 0.133 Uiso 1 1 calc R U . . .
C11C C 0.4469(14) 0.2870(9) 0.1265(9) 0.095(4) Uani 1 1 d . . . . .
H11G H 0.392822 0.343188 0.126835 0.143 Uiso 1 1 calc R U . . .
H11H H 0.375757 0.236704 0.152353 0.143 Uiso 1 1 calc R U . . .
H11I H 0.47286 0.29302 0.066643 0.143 Uiso 1 1 calc R U . . .
C11D C 0.7842(18) -0.2040(9) 0.9687(8) 0.099(4) Uani 1 1 d . . . . .
H11A H 0.816625 -0.142198 0.957039 0.148 Uiso 1 1 calc R U . . .
H11B H 0.861906 -0.247216 1.007801 0.148 Uiso 1 1 calc R U . . .
H11C H 0.677491 -0.211895 0.995853 0.148 Uiso 1 1 calc R U . . .
C12A C 0.6243(16) 0.7702(10) 0.1985(8) 0.106(4) Uani 1 1 d . . . . .
H12D H 0.671675 0.814713 0.146688 0.16 Uiso 1 1 calc R U . . .
H12E H 0.676172 0.710423 0.209021 0.16 Uiso 1 1 calc R U . . .
H12F H 0.640507 0.787641 0.248684 0.16 Uiso 1 1 calc R U . . .
C12B C 0.1323(17) 0.2550(9) 0.9847(8) 0.093(4) Uani 1 1 d . . . . .
H12A H 0.23109 0.219661 0.98238 0.14 Uiso 1 1 calc R U . . .
H12B H 0.052308 0.214566 1.020891 0.14 Uiso 1 1 calc R U . . .
H12C H 0.15574 0.300325 1.009592 0.14 Uiso 1 1 calc R U . . .
C12C C 0.8233(16) 0.5055(8) -0.0384(7) 0.076(3) Uani 1 1 d . . . . .
H12G H 0.864789 0.445607 -0.035461 0.114 Uiso 1 1 calc R U . . .
H12H H 0.898016 0.551291 -0.072032 0.114 Uiso 1 1 calc R U . . .
H12I H 0.718117 0.518848 -0.066678 0.114 Uiso 1 1 calc R U . . .
C12D C 0.449(3) 0.0844(10) 0.7237(10) 0.159(8) Uani 1 1 d . . . . .
H12J H 0.442793 0.093846 0.779062 0.239 Uiso 1 1 calc R U . . .
H12K H 0.346452 0.104714 0.69305 0.239 Uiso 1 1 calc R U . . .
H12L H 0.535618 0.119061 0.688067 0.239 Uiso 1 1 calc R U . . .
F1 F 0.6760(13) 0.0116(5) 1.0211(7) 0.134(3) Uani 1 1 d . . . . .
F2 F 0.7979(17) 0.1149(8) 0.9020(6) 0.196(6) Uani 1 1 d . . . . .
F3 F 0.532(2) 0.1090(11) 0.9102(9) 0.244(8) Uani 1 1 d . . . . .
F4 F 0.5311(14) 0.1236(7) 1.0345(8) 0.179(5) Uani 1 1 d . . . . .
F5 F 0.7949(15) 0.1291(8) 1.0282(7) 0.178(5) Uani 1 1 d . . . . .
F6 F 0.6504(13) 0.2249(5) 0.9135(6) 0.143(3) Uani 1 1 d . . . . .
F7 F 0.2821(12) 0.5311(5) 1.0108(7) 0.139(3) Uani 1 1 d . . . . .
F8 F 0.4137(13) 0.6315(9) 1.0433(7) 0.173(5) Uani 1 1 d . . . . .
F9 F 0.1412(9) 0.6448(6) 1.0385(5) 0.112(3) Uani 1 1 d . . . . .
F10 F 0.1541(11) 0.6369(8) 0.9046(5) 0.149(4) Uani 1 1 d . . . . .
F11 F 0.4249(10) 0.6363(6) 0.9043(6) 0.121(3) Uani 1 1 d . . . . .
F12 F 0.2794(14) 0.7455(5) 0.9338(8) 0.166(5) Uani 1 1 d . . . . .
F13 F 0.4893(12) 1.0583(7) 0.5184(5) 0.173(5) Uani 1 1 d . . . . .
F14 F 0.4615(14) 1.0793(6) 0.3796(7) 0.153(4) Uani 1 1 d . . . . .
F15 F 0.5943(11) 1.1749(8) 0.4065(6) 0.158(4) Uani 1 1 d . . . . .
F16 F 0.3551(15) 1.1979(7) 0.4873(6) 0.166(4) Uani 1 1 d . . . . .
F17 F 0.2477(9) 1.0990(7) 0.4554(8) 0.165(4) Uani 1 1 d . . . . .
F18 F 0.3467(12) 1.2127(7) 0.3515(5) 0.170(5) Uani 1 1 d . . . . .
F19A F 0.360(3) 0.620(2) 0.4630(17) 0.135(6) Uani 0.408(7) 1 d . . P . .
F19B F 0.416(2) 0.6214(15) 0.4131(11) 0.135(6) Uani 0.592(7) 1 d . . P . .
F20A F 0.538(4) 0.5846(17) 0.4086(17) 0.134(5) Uani 0.408(7) 1 d . U P . .
F20B F 0.680(2) 0.6188(12) 0.4223(11) 0.134(5) Uani 0.592(7) 1 d . . P . .
F21 F 0.5170(14) 0.7294(4) 0.4280(7) 0.161(4) Uani 1 1 d . . . . .
F22 F 0.5492(13) 0.5233(4) 0.5403(7) 0.156(4) Uani 1 1 d . . . . .
F23A F 0.470(2) 0.6756(15) 0.5546(14) 0.118(5) Uani 0.408(7) 1 d . . P . .
F23B F 0.3726(17) 0.6140(10) 0.5360(10) 0.118(5) Uani 0.592(7) 1 d . . P . .
F24A F 0.718(3) 0.6527(15) 0.4692(17) 0.122(4) Uani 0.408(7) 1 d . U P . .
F24B F 0.6602(17) 0.6315(9) 0.5567(10) 0.122(4) Uani 0.592(7) 1 d . . P . .
P1 P 0.6650(4) 0.1190(2) 0.96903(18) 0.0599(7) Uani 1 1 d . . . . .
P2 P 0.2839(3) 0.63816(19) 0.97248(18) 0.0567(7) Uani 1 1 d . . . . .
P3 P 0.4234(3) 1.13683(16) 0.43801(17) 0.0498(6) Uani 1 1 d . . . . .
P4 P 0.5373(3) 0.62621(17) 0.4858(2) 0.0566(7) Uani 1 1 d . . . . .
S1A S 0.0165(3) 0.70825(15) 0.60425(15) 0.0482(6) Uani 1 1 d . . . . .
S1B S 0.2504(3) 0.42328(17) 0.34547(16) 0.0499(6) Uani 1 1 d . . . . .
S1C S 1.0116(3) 0.20233(14) 0.60196(14) 0.0414(5) Uani 1 1 d . . . . .
S1D S 0.7352(3) -0.07630(16) 0.33055(15) 0.0453(6) Uani 1 1 d . . . . .
S2A S 0.2337(3) 0.85337(18) 0.59542(15) 0.0525(6) Uani 1 1 d . . . . .
S2B S -0.0135(3) 0.55696(14) 0.34280(15) 0.0474(6) Uani 1 1 d . . . . .
S2C S 0.7396(3) 0.32894(16) 0.60814(14) 0.0444(5) Uani 1 1 d . . . . .
S2D S 0.9639(3) 0.06069(14) 0.33121(15) 0.0469(6) Uani 1 1 d . . . . .
S3A S 0.0433(3) 0.76363(14) 0.39230(14) 0.0407(5) Uani 1 1 d . . . . .
S3B S 0.2863(3) 0.36828(14) 0.55751(14) 0.0387(5) Uani 1 1 d . . . . .
S3C S 0.9588(3) 0.26350(13) 0.38865(13) 0.0369(5) Uani 1 1 d . . . . .
S3D S 0.6961(3) -0.14235(14) 0.54162(13) 0.0378(5) Uani 1 1 d . . . . .
S4A S 0.2802(3) 0.90081(15) 0.38395(14) 0.0438(5) Uani 1 1 d . . . . .
S4B S 0.0143(3) 0.49774(13) 0.55522(13) 0.0366(5) Uani 1 1 d . . . . .
S4C S 0.7012(2) 0.39696(14) 0.39706(13) 0.0374(5) Uani 1 1 d . . . . .
S4D S 0.8944(3) 0.00737(14) 0.54217(13) 0.0425(5) Uani 1 1 d . . . . .
S5A S 0.0576(3) 0.79223(18) 0.20298(16) 0.0589(7) Uani 1 1 d . . . . .
S5B S 0.3577(3) 0.31450(16) 0.74832(15) 0.0495(6) Uani 1 1 d . . . . .
S5C S 0.9290(3) 0.30795(15) 0.19447(14) 0.0438(5) Uani 1 1 d . . . . .
S5D S 0.6114(3) -0.20880(16) 0.73007(15) 0.0521(6) Uani 1 1 d . . . . .
S6A S 0.3631(3) 0.94447(18) 0.19343(15) 0.0588(7) Uani 1 1 d . . . . .
S6B S 0.0224(3) 0.46650(16) 0.74461(15) 0.0485(6) Uani 1 1 d . . . . .
S6C S 0.6240(3) 0.46873(16) 0.20765(15) 0.0522(6) Uani 1 1 d . . . . .
S6D S 0.8260(4) -0.02050(18) 0.73069(16) 0.0737(9) Uani 1 1 d . . . . .

loop_
_atom_site_aniso_label
_atom_site_aniso_U_11
_atom_site_aniso_U_22
_atom_site_aniso_U_33
_atom_site_aniso_U_23
_atom_site_aniso_U_13
_atom_site_aniso_U_12
C1A 0.063(6) 0.057(6) 0.028(5) -0.007(4) 0.004(4) 0.000(5)
C1B 0.055(6) 0.070(6) 0.043(6) -0.031(5) 0.004(4) -0.017(5)
C1C 0.070(7) 0.045(5) 0.032(5) -0.012(4) -0.005(4) -0.013(5)
C1D 0.078(7) 0.050(5) 0.022(4) -0.012(4) -0.001(4) 0.005(5)
C2A 0.052(6) 0.087(7) 0.040(6) -0.024(5) 0.001(4) -0.006(6)
C2B 0.082(8) 0.045(5) 0.034(5) -0.013(4) -0.003(5) -0.007(5)
C2C 0.063(6) 0.046(5) 0.030(5) -0.007(4) 0.007(4) -0.015(5)
C2D 0.078(7) 0.035(5) 0.029(5) -0.007(4) 0.009(4) 0.002(5)
C3A 0.036(5) 0.034(4) 0.040(5) -0.014(4) 0.000(4) -0.001(4)
C3B 0.036(5) 0.029(4) 0.047(5) -0.014(4) 0.004(4) -0.009(3)
C3C 0.035(5) 0.038(4) 0.035(5) -0.017(4) 0.001(4) -0.004(4)
C3D 0.036(5) 0.034(4) 0.033(4) -0.017(4) -0.002(4) 0.007(4)
C4A 0.034(5) 0.042(5) 0.039(5) -0.022(4) -0.001(4) 0.008(4)
C4B 0.040(5) 0.035(4) 0.036(5) -0.015(4) 0.001(4) -0.003(4)
C4C 0.032(5) 0.028(4) 0.031(5) -0.008(3) -0.002(3) -0.004(3)
C4D 0.035(5) 0.028(4) 0.036(5) -0.008(4) 0.001(4) 0.001(4)
C5A 0.042(5) 0.035(4) 0.041(5) -0.013(4) 0.001(4) -0.005(4)
C5B 0.029(5) 0.053(5) 0.035(5) -0.025(4) 0.010(4) -0.006(4)
C5C 0.043(5) 0.041(5) 0.041(5) -0.025(4) 0.002(4) -0.004(4)
C5D 0.041(5) 0.040(5) 0.031(5) -0.011(4) -0.006(4) 0.002(4)
C6A 0.043(5) 0.047(5) 0.034(5) -0.013(4) 0.004(4) 0.001(4)
C6B 0.036(5) 0.030(4) 0.031(4) -0.005(4) 0.005(3) -0.003(4)
C6C 0.038(5) 0.032(4) 0.029(4) -0.010(4) -0.003(3) -0.002(4)
C6D 0.055(5) 0.032(4) 0.031(4) -0.016(4) 0.002(4) -0.005(4)
C7A 0.074(7) 0.060(6) 0.038(5) -0.024(4) 0.003(4) -0.008(5)
C7B 0.046(5) 0.065(6) 0.034(5) -0.024(4) -0.001(4) -0.005(4)
C7C 0.052(5) 0.054(5) 0.035(5) -0.022(4) -0.003(4) 0.003(4)
C7D 0.072(6) 0.047(5) 0.032(5) -0.012(4) 0.005(4) -0.012(5)
C8A 0.054(6) 0.081(7) 0.043(6) -0.023(5) 0.011(4) -0.003(5)
C8B 0.043(5) 0.050(5) 0.035(4) -0.020(4) -0.001(4) -0.002(4)
C8C 0.044(5) 0.049(5) 0.038(5) -0.016(4) -0.008(4) 0.004(4)
C8D 0.099(8) 0.055(6) 0.028(5) -0.018(4) 0.008(5) 0.004(5)
C9A 0.084(8) 0.078(7) 0.056(7) -0.013(6) -0.011(6) -0.006(6)
C9B 0.053(6) 0.075(7) 0.066(7) -0.033(6) 0.007(5) -0.013(5)
C9C 0.076(7) 0.067(7) 0.063(7) -0.027(6) -0.003(6) -0.023(6)
C9D 0.074(7) 0.061(6) 0.057(6) -0.024(5) -0.004(5) -0.003(5)
C10A 0.073(8) 0.112(10) 0.071(8) -0.042(7) -0.001(6) 0.004(7)
C10B 0.044(5) 0.069(6) 0.043(5) -0.014(4) 0.005(4) -0.010(4)
C10C 0.065(6) 0.052(5) 0.046(5) -0.009(4) 0.001(4) -0.005(4)
C10D 0.140(12) 0.061(7) 0.058(7) -0.020(6) 0.004(7) 0.036(7)
C11A 0.136(14) 0.133(12) 0.046(7) 0.008(7) 0.010(8) -0.042(10)
C11B 0.053(7) 0.117(10) 0.105(10) -0.050(8) 0.003(6) -0.021(7)
C11C 0.074(8) 0.098(9) 0.110(10) -0.029(8) -0.017(7) -0.031(7)
C11D 0.124(12) 0.104(9) 0.069(8) -0.033(7) -0.037(8) 0.028(8)
C12A 0.095(10) 0.151(13) 0.077(9) -0.047(9) -0.001(7) 0.010(9)
C12B 0.089(9) 0.106(9) 0.058(8) 0.005(7) -0.014(7) -0.022(8)
C12C 0.103(9) 0.072(7) 0.047(7) -0.016(6) 0.029(6) -0.013(7)
C12D 0.25(2) 0.126(13) 0.106(12) -0.063(10) -0.051(13) 0.095(14)
F1 0.166(8) 0.074(5) 0.144(7) -0.021(5) 0.039(6) -0.010(5)
F2 0.262(14) 0.179(10) 0.092(7) 0.000(6) 0.098(8) 0.060(9)
F3 0.261(16) 0.305(16) 0.151(10) -0.042(10) -0.105(11) -0.118(13)
F4 0.181(10) 0.136(8) 0.188(10) -0.033(7) 0.114(9) 0.027(7)
F5 0.190(10) 0.200(10) 0.114(7) -0.005(7) -0.073(7) -0.082(8)
F6 0.162(8) 0.083(5) 0.127(7) 0.024(5) 0.014(6) 0.023(5)
F7 0.139(8) 0.077(5) 0.181(9) -0.025(6) 0.001(7) 0.001(5)
F8 0.134(8) 0.265(12) 0.165(9) -0.130(9) -0.068(7) 0.008(8)
F9 0.088(5) 0.138(6) 0.084(5) -0.014(5) 0.041(4) 0.010(5)
F10 0.103(6) 0.247(11) 0.074(6) -0.027(6) -0.031(5) -0.031(7)
F11 0.108(6) 0.146(7) 0.130(7) -0.077(6) 0.062(5) -0.038(5)
F12 0.179(9) 0.071(5) 0.207(10) -0.009(6) 0.117(8) -0.008(5)
F13 0.134(7) 0.199(9) 0.091(6) 0.045(6) 0.023(5) 0.105(7)
F14 0.195(10) 0.133(7) 0.177(9) -0.113(7) 0.011(7) 0.000(6)
F15 0.101(7) 0.221(10) 0.122(7) -0.014(7) 0.013(5) -0.094(7)
F16 0.252(12) 0.155(8) 0.121(7) -0.097(7) -0.009(7) 0.077(8)
F17 0.052(5) 0.173(8) 0.245(11) -0.043(8) 0.015(6) -0.026(5)
F18 0.148(8) 0.195(9) 0.094(6) 0.019(6) 0.040(5) 0.108(7)
F19A 0.101(13) 0.209(12) 0.076(12) -0.021(14) -0.012(9) -0.047(11)
F19B 0.101(13) 0.209(12) 0.076(12) -0.021(14) -0.012(9) -0.047(11)
F20A 0.104(8) 0.159(9) 0.149(9) -0.074(7) 0.032(8) 0.021(7)
F20B 0.104(8) 0.159(9) 0.149(9) -0.074(7) 0.032(8) 0.021(7)
F21 0.206(11) 0.048(4) 0.185(10) 0.008(5) 0.027(8) 0.012(5)
F22 0.200(10) 0.047(4) 0.182(9) 0.009(5) -0.058(8) -0.004(5)
F23A 0.073(8) 0.136(11) 0.108(9) -0.007(8) 0.049(7) 0.015(6)
F23B 0.073(8) 0.136(11) 0.108(9) -0.007(8) 0.049(7) 0.015(6)
F24A 0.121(8) 0.130(7) 0.114(7) -0.037(7) -0.026(7) -0.051(6)
F24B 0.121(8) 0.130(7) 0.114(7) -0.037(7) -0.026(7) -0.051(6)
P1 0.0657(18) 0.0674(17) 0.0354(13) -0.0046(12) -0.0021(13) -0.0063(14)
P2 0.0534(16) 0.0672(17) 0.0425(14) -0.0122(13) 0.0012(12) 0.0020(13)
P3 0.0424(14) 0.0347(12) 0.0664(17) -0.0126(12) 0.0101(12) 0.0033(10)
P4 0.0382(14) 0.0389(13) 0.089(2) -0.0197(13) 0.0071(13) 0.0015(10)
S1A 0.0662(17) 0.0351(11) 0.0408(13) -0.0109(10) 0.0107(11) -0.0063(11)
S1B 0.0403(13) 0.0687(15) 0.0454(14) -0.0270(12) 0.0031(10) -0.0001(11)
S1C 0.0516(14) 0.0357(11) 0.0367(12) -0.0133(9) -0.0040(10) 0.0017(10)
S1D 0.0454(13) 0.0561(13) 0.0386(13) -0.0220(11) -0.0041(10) -0.0032(11)
S2A 0.0435(14) 0.0739(16) 0.0425(13) -0.0226(12) 0.0005(10) -0.0151(12)
S2B 0.0661(16) 0.0356(11) 0.0407(13) -0.0144(10) -0.0070(11) 0.0035(10)
S2C 0.0395(13) 0.0586(14) 0.0368(12) -0.0202(11) 0.0044(9) 0.0006(10)
S2D 0.0684(16) 0.0339(11) 0.0387(12) -0.0130(10) 0.0075(11) -0.0093(11)
S3A 0.0501(13) 0.0321(11) 0.0399(12) -0.0130(10) 0.0060(10) -0.0054(9)
S3B 0.0328(12) 0.0466(12) 0.0394(12) -0.0198(10) -0.0011(9) 0.0043(9)
S3C 0.0424(12) 0.0336(11) 0.0360(12) -0.0149(10) -0.0025(9) 0.0045(9)
S3D 0.0381(12) 0.0417(11) 0.0353(12) -0.0155(10) 0.0014(9) -0.0071(9)
S4A 0.0396(13) 0.0513(13) 0.0413(12) -0.0170(11) 0.0011(10) -0.0092(10)
S4B 0.0413(13) 0.0346(11) 0.0346(12) -0.0139(9) -0.0037(9) 0.0032(9)
S4C 0.0342(12) 0.0453(11) 0.0318(11) -0.0139(9) 0.0004(9) 0.0056(9)
S4D 0.0621(15) 0.0353(11) 0.0329(12) -0.0146(10) 0.0052(10) -0.0137(10)
S5A 0.0751(17) 0.0655(15) 0.0427(14) -0.0251(12) 0.0047(12) -0.0237(13)
S5B 0.0471(13) 0.0592(14) 0.0408(13) -0.0186(11) -0.0078(10) 0.0155(11)
S5C 0.0530(14) 0.0466(12) 0.0331(12) -0.0173(10) 0.0018(10) 0.0077(10)
S5D 0.0626(15) 0.0560(14) 0.0376(12) -0.0151(10) 0.0102(10) -0.0213(11)
S6A 0.0577(15) 0.0768(17) 0.0405(13) -0.0174(12) 0.0112(11) -0.0255(13)
S6B 0.0514(14) 0.0555(14) 0.0399(13) -0.0206(11) 0.0033(10) 0.0093(11)
S6C 0.0587(15) 0.0578(13) 0.0334(12) -0.0115(10) -0.0056(10) 0.0217(11)
S6D 0.127(3) 0.0675(16) 0.0386(14) -0.0284(12) 0.0189(14) -0.0512(16)

loop_
_atom_type_symbol
_atom_type_description
_atom_type_scat_dispersion_real
_atom_type_scat_dispersion_imag
_atom_type_scat_source
C C 0.0033 0.0016 'International Tables Vol C Tables 4.2.6.8 and 6.1.1.4'
H H 0 0 'International Tables Vol C Tables 4.2.6.8 and 6.1.1.4'
F F 0.0171 0.0103 'International Tables Vol C Tables 4.2.6.8 and 6.1.1.4'
P P 0.1023 0.0942 'International Tables Vol C Tables 4.2.6.8 and 6.1.1.4'
S S 0.1246 0.1234 'International Tables Vol C Tables 4.2.6.8 and 6.1.1.4'

loop_
_geom_angle_atom_site_label_1
_geom_angle_atom_site_label_2
_geom_angle_atom_site_label_3
_geom_angle
_geom_angle_site_symmetry_1
_geom_angle_site_symmetry_3
_geom_angle_publ_flag
C2A C1A S1A 118.3(8) . . ?
C2A C1A H1A 120.8 . . ?
S1A C1A H1A 120.8 . . ?
C2B C1B S1B 117.8(7) . . ?
C2B C1B H1B 121.1 . . ?
S1B C1B H1B 121.1 . . ?
C2C C1C S1C 118.0(7) . . ?
C2C C1C H1C 121 . . ?
S1C C1C H1C 121 . . ?
C2D C1D S1D 118.1(7) . . ?
C2D C1D H1D 121 . . ?
S1D C1D H1D 121 . . ?
C1A C2A S2A 116.5(8) . . ?
C1A C2A H2A 121.7 . . ?
S2A C2A H2A 121.7 . . ?
C1B C2B S2B 116.6(8) . . ?
C1B C2B H2B 121.7 . . ?
S2B C2B H2B 121.7 . . ?
C1C C2C S2C 116.9(7) . . ?
C1C C2C H2C 121.5 . . ?
S2C C2C H2C 121.5 . . ?
C1D C2D S2D 116.2(7) . . ?
C1D C2D H2D 121.9 . . ?
S2D C2D H2D 121.9 . . ?
C4A C3A S1A 122.8(6) . . ?
C4A C3A S2A 122.0(6) . . ?
S1A C3A S2A 115.2(5) . . ?
C4B C3B S1B 123.2(6) . . ?
C4B C3B S2B 121.5(6) . . ?
S1B C3B S2B 115.3(5) . . ?
C4C C3C S2C 123.1(6) . . ?
C4C C3C S1C 122.7(6) . . ?
S2C C3C S1C 114.2(5) . . ?
C4D C3D S1D 121.6(6) . . ?
C4D C3D S2D 122.8(6) . . ?
S1D C3D S2D 115.5(5) . . ?
C3A C4A S4A 122.8(6) . . ?
C3A C4A S3A 121.5(6) . . ?
S4A C4A S3A 115.5(5) . . ?
C3B C4B S4B 122.5(6) . . ?
C3B C4B S3B 121.6(6) . . ?
S4B C4B S3B 115.9(5) . . ?
C3C C4C S3C 123.2(6) . . ?
C3C C4C S4C 120.6(6) . . ?
S3C C4C S4C 116.2(4) . . ?
C3D C4D S3D 121.7(6) . . ?
C3D C4D S4D 122.3(6) . . ?
S3D C4D S4D 115.9(5) . . ?
C6A C5A S3A 116.6(6) . . ?
C6A C5A S5A 128.6(7) . . ?
S3A C5A S5A 114.8(5) . . ?
C6B C5B S3B 116.0(6) . . ?
C6B C5B S5B 127.8(6) . . ?
S3B C5B S5B 116.2(5) . . ?
C6C C5C S3C 117.1(6) . . ?
C6C C5C S5C 125.5(6) . . ?
S3C C5C S5C 117.4(5) . . ?
C6D C5D S5D 130.0(6) . . ?
C6D C5D S3D 116.1(7) . . ?
S5D C5D S3D 113.9(4) . . ?
C5A C6A S4A 116.4(7) . . ?
C5A C6A S6A 126.0(7) . . ?
S4A C6A S6A 117.6(5) . . ?
C5B C6B S4B 117.2(6) . . ?
C5B C6B S6B 128.6(6) . . ?
S4B C6B S6B 114.2(5) . . ?
C5C C6C S6C 129.7(6) . . ?
C5C C6C S4C 115.8(6) . . ?
S6C C6C S4C 114.5(5) . . ?
C5D C6D S6D 127.1(7) . . ?
C5D C6D S4D 117.7(6) . . ?
S6D C6D S4D 115.2(4) . . ?
C8A C7A C9A 115.3(8) . . ?
C8A C7A S5A 111.6(6) . . ?
C9A C7A S5A 110.6(7) . . ?
C8A C7A H7A 106.2 . . ?
C9A C7A H7A 106.2 . . ?
S5A C7A H7A 106.2 . . ?
C8B C7B C9B 113.7(7) . . ?
C8B C7B S5B 112.0(5) . . ?
C9B C7B S5B 112.2(6) . . ?
C8B C7B H7B 106.1 . . ?
C9B C7B H7B 106.1 . . ?
S5B C7B H7B 106.1 . . ?
C9C C7C C8C 117.0(8) . . ?
C9C C7C S5C 111.7(6) . . ?
C8C C7C S5C 110.0(5) . . ?
C9C C7C H7C 105.8 . . ?
C8C C7C H7C 105.8 . . ?
S5C C7C H7C 105.8 . . ?
C9D C7D C8D 117.7(8) . . ?
C9D C7D S5D 109.9(6) . . ?
C8D C7D S5D 111.1(6) . . ?
C9D C7D H7D 105.8 . . ?
C8D C7D H7D 105.8 . . ?
S5D C7D H7D 105.8 . . ?
C7A C8A C10A 112.5(9) . . ?
C7A C8A S6A 111.5(7) . . ?
C10A C8A S6A 115.0(7) . . ?
C7A C8A H8A 105.6 . . ?
C10A C8A H8A 105.6 . . ?
S6A C8A H8A 105.6 . . ?
C7B C8B C10B 115.3(7) . . ?
C7B C8B S6B 113.3(6) . . ?
C10B C8B S6B 111.2(5) . . ?
C7B C8B H8B 105.3 . . ?
C10B C8B H8B 105.3 . . ?
S6B C8B H8B 105.3 . . ?
C10C C8C C7C 114.9(7) . . ?
C10C C8C S6C 112.6(6) . . ?
C7C C8C S6C 112.7(5) . . ?
C10C C8C H8C 105.2 . . ?
C7C C8C H8C 105.2 . . ?
S6C C8C H8C 105.2 . . ?
C7D C8D C10D 115.1(9) . . ?
C7D C8D S6D 111.1(7) . . ?
C10D C8D S6D 113.2(8) . . ?
C7D C8D H8D 105.5 . . ?
C10D C8D H8D 105.5 . . ?
S6D C8D H8D 105.5 . . ?
C7A C9A C11A 111.8(10) . . ?
C7A C9A H9A1 109.3 . . ?
C11A C9A H9A1 109.3 . . ?
C7A C9A H9A2 109.3 . . ?
C11A C9A H9A2 109.3 . . ?
H9A1 C9A H9A2 107.9 . . ?
C11B C9B C7B 115.4(9) . . ?
C11B C9B H9B1 108.4 . . ?
C7B C9B H9B1 108.4 . . ?
C11B C9B H9B2 108.4 . . ?
C7B C9B H9B2 108.4 . . ?
H9B1 C9B H9B2 107.5 . . ?
C11C C9C C7C 112.0(9) . . ?
C11C C9C H9C1 109.2 . . ?
C7C C9C H9C1 109.2 . . ?
C11C C9C H9C2 109.2 . . ?
C7C C9C H9C2 109.2 . . ?
H9C1 C9C H9C2 107.9 . . ?
C7D C9D C11D 111.7(8) . . ?
C7D C9D H9D1 109.3 . . ?
C11D C9D H9D1 109.3 . . ?
C7D C9D H9D2 109.3 . . ?
C11D C9D H9D2 109.3 . . ?
H9D1 C9D H9D2 107.9 . . ?
C12A C10A C8A 115.1(11) . . ?
C12A C10A H10E 108.5 . . ?
C8A C10A H10E 108.5 . . ?
C12A C10A H10F 108.5 . . ?
C8A C10A H10F 108.5 . . ?
H10E C10A H10F 107.5 . . ?
C12B C10B C8B 113.3(8) . . ?
C12B C10B H10C 108.9 . . ?
C8B C10B H10C 108.9 . . ?
C12B C10B H10D 108.9 . . ?
C8B C10B H10D 108.9 . . ?
H10C C10B H10D 107.7 . . ?
C12C C10C C8C 114.7(8) . . ?
C12C C10C H10A 108.6 . . ?
C8C C10C H10A 108.6 . . ?
C12C C10C H10B 108.6 . . ?
C8C C10C H10B 108.6 . . ?
H10A C10C H10B 107.6 . . ?
C12D C10D C8D 119.8(13) . . ?
C12D C10D H10G 107.4 . . ?
C8D C10D H10G 107.4 . . ?
C12D C10D H10H 107.4 . . ?
C8D C10D H10H 107.4 . . ?
H10G C10D H10H 106.9 . . ?
C9A C11A H11J 109.5 . . ?
C9A C11A H11K 109.5 . . ?
H11J C11A H11K 109.5 . . ?
C9A C11A H11L 109.5 . . ?
H11J C11A H11L 109.5 . . ?
H11K C11A H11L 109.5 . . ?
C9B C11B H11D 109.5 . . ?
C9B C11B H11E 109.5 . . ?
H11D C11B H11E 109.5 . . ?
C9B C11B H11F 109.5 . . ?
H11D C11B H11F 109.5 . . ?
H11E C11B H11F 109.5 . . ?
C9C C11C H11G 109.5 . . ?
C9C C11C H11H 109.5 . . ?
H11G C11C H11H 109.5 . . ?
C9C C11C H11I 109.5 . . ?
H11G C11C H11I 109.5 . . ?
H11H C11C H11I 109.5 . . ?
C9D C11D H11A 109.5 . . ?
C9D C11D H11B 109.5 . . ?
H11A C11D H11B 109.5 . . ?
C9D C11D H11C 109.5 . . ?
H11A C11D H11C 109.5 . . ?
H11B C11D H11C 109.5 . . ?
C10A C12A H12D 109.5 . . ?
C10A C12A H12E 109.5 . . ?
H12D C12A H12E 109.5 . . ?
C10A C12A H12F 109.5 . . ?
H12D C12A H12F 109.5 . . ?
H12E C12A H12F 109.5 . . ?
C10B C12B H12A 109.5 . . ?
C10B C12B H12B 109.5 . . ?
H12A C12B H12B 109.5 . . ?
C10B C12B H12C 109.5 . . ?
H12A C12B H12C 109.5 . . ?
H12B C12B H12C 109.5 . . ?
C10C C12C H12G 109.5 . . ?
C10C C12C H12H 109.5 . . ?
H12G C12C H12H 109.5 . . ?
C10C C12C H12I 109.5 . . ?
H12G C12C H12I 109.5 . . ?
H12H C12C H12I 109.5 . . ?
C10D C12D H12J 109.5 . . ?
C10D C12D H12K 109.5 . . ?
H12J C12D H12K 109.5 . . ?
C10D C12D H12L 109.5 . . ?
H12J C12D H12L 109.5 . . ?
H12K C12D H12L 109.5 . . ?
F19B F19A F23B 145(4) . . ?
F19B F19A P4 77(2) . . ?
F23B F19A P4 68.6(14) . . ?
F19A F19B F20A 128(4) . . ?
F19A F19B P4 69(2) . . ?
F20A F19B P4 70.2(17) . . ?
F19B F20A F20B 120(2) . . ?
F19B F20A P4 68.1(14) . . ?
F20B F20A P4 63.1(13) . . ?
F24A F20B F20A 134(2) . . ?
F24A F20B P4 67.6(15) . . ?
F20A F20B P4 66.2(12) . . ?
F23B F23A P4 60.3(11) . . ?
F23B F23A F24B 104.7(15) . . ?
P4 F23A F24B 56.9(7) . . ?
F19A F23B F23A 119(2) . . ?
F19A F23B P4 66.9(14) . . ?
F23A F23B P4 67.6(10) . . ?
F20B F24A F24B 126(2) . . ?
F20B F24A P4 69.7(13) . . ?
F24B F24A P4 64.2(12) . . ?
F24A F24B P4 62.0(9) . . ?
F24A F24B F23A 109.2(14) . . ?
P4 F24B F23A 60.9(10) . . ?
F5 P1 F3 179.2(10) . . ?
F5 P1 F4 91.2(8) . . ?
F3 P1 F4 88.0(9) . . ?
F5 P1 F2 89.6(8) . . ?
F3 P1 F2 91.2(9) . . ?
F4 P1 F2 179.1(8) . . ?
F5 P1 F6 93.5(6) . . ?
F3 P1 F6 86.5(7) . . ?
F4 P1 F6 94.0(5) . . ?
F2 P1 F6 85.6(6) . . ?
F5 P1 F1 89.0(6) . . ?
F3 P1 F1 91.0(7) . . ?
F4 P1 F1 86.9(5) . . ?
F2 P1 F1 93.5(6) . . ?
F6 P1 F1 177.3(6) . . ?
F10 P2 F7 87.6(6) . . ?
F10 P2 F8 175.8(7) . . ?
F7 P2 F8 88.2(6) . . ?
F10 P2 F12 91.0(7) . . ?
F7 P2 F12 178.1(6) . . ?
F8 P2 F12 93.3(8) . . ?
F10 P2 F11 89.7(5) . . ?
F7 P2 F11 91.8(5) . . ?
F8 P2 F11 90.4(6) . . ?
F12 P2 F11 89.5(5) . . ?
F10 P2 F9 89.8(5) . . ?
F7 P2 F9 90.7(5) . . ?
F8 P2 F9 90.2(6) . . ?
F12 P2 F9 88.0(5) . . ?
F11 P2 F9 177.4(5) . . ?
F13 P3 F16 96.8(5) . . ?
F13 P3 F14 90.5(6) . . ?
F16 P3 F14 169.4(6) . . ?
F13 P3 F15 94.0(6) . . ?
F16 P3 F15 103.3(7) . . ?
F14 P3 F15 83.7(6) . . ?
F13 P3 F17 91.4(6) . . ?
F16 P3 F17 82.6(7) . . ?
F14 P3 F17 89.6(6) . . ?
F15 P3 F17 171.5(6) . . ?
F13 P3 F18 175.0(7) . . ?
F16 P3 F18 86.4(5) . . ?
F14 P3 F18 85.8(6) . . ?
F15 P3 F18 88.9(6) . . ?
F17 P3 F18 85.2(6) . . ?
F19A P4 F22 91.0(13) . . ?
F19A P4 F23B 44.5(10) . . ?
F22 P4 F23B 79.1(7) . . ?
F19A P4 F21 86.0(13) . . ?
F22 P4 F21 176.8(6) . . ?
F23B P4 F21 99.4(7) . . ?
F19A P4 F24A 157.4(13) . . ?
F22 P4 F24A 103.7(10) . . ?
F23B P4 F24A 154.7(12) . . ?
F21 P4 F24A 78.9(9) . . ?
F19A P4 F20B 120.7(13) . . ?
F22 P4 F20B 93.0(7) . . ?
F23B P4 F20B 162.3(11) . . ?
F21 P4 F20B 87.6(7) . . ?
F24A P4 F20B 42.6(9) . . ?
F19A P4 F24B 146.8(13) . . ?
F22 P4 F24B 83.3(6) . . ?
F23B P4 F24B 102.4(9) . . ?
F21 P4 F24B 99.8(7) . . ?
F24A P4 F24B 53.8(10) . . ?
F20B P4 F24B 92.3(9) . . ?
F19A P4 F19B 34.2(10) . . ?
F22 P4 F19B 97.1(9) . . ?
F23B P4 F19B 78.6(9) . . ?
F21 P4 F19B 79.8(9) . . ?
F24A P4 F19B 125.1(12) . . ?
F20B P4 F19B 86.7(10) . . ?
F24B P4 F19B 178.9(9) . . ?
F19A P4 F20A 72.2(14) . . ?
F22 P4 F20A 79.4(10) . . ?
F23B P4 F20A 111.8(12) . . ?
F21 P4 F20A 98.5(10) . . ?
F24A P4 F20A 93.4(14) . . ?
F20B P4 F20A 50.7(10) . . ?
F24B P4 F20A 137.6(12) . . ?
F19B P4 F20A 41.7(10) . . ?
F19A P4 F23A 88.3(14) . . ?
F22 P4 F23A 105.4(9) . . ?
F23B P4 F23A 52.1(9) . . ?
F21 P4 F23A 75.6(8) . . ?
F24A P4 F23A 103.8(13) . . ?
F20B P4 F23A 145.6(11) . . ?
F24B P4 F23A 62.2(10) . . ?
F19B P4 F23A 118.6(12) . . ?
F20A P4 F23A 160.1(13) . . ?
C3A S1A C1A 94.8(4) . . ?
C3B S1B C1B 95.2(5) . . ?
C1C S1C C3C 94.8(4) . . ?
C1D S1D C3D 95.2(4) . . ?
C2A S2A C3A 95.1(5) . . ?
C2B S2B C3B 95.2(5) . . ?
C2C S2C C3C 96.0(5) . . ?
C3D S2D C2D 95.0(4) . . ?
C4A S3A C5A 95.5(4) . . ?
C4B S3B C5B 95.6(4) . . ?
C4C S3C C5C 95.4(4) . . ?
C4D S3D C5D 95.7(4) . . ?
C4A S4A C6A 95.9(4) . . ?
C4B S4B C6B 95.2(4) . . ?
C4C S4C C6C 95.4(4) . . ?
C4D S4D C6D 94.5(4) . . ?
C5A S5A C7A 104.7(4) . . ?
C5B S5B C7B 98.7(4) . . ?
C5C S5C C7C 98.3(4) . . ?
C5D S5D C7D 102.9(4) . . ?
C6A S6A C8A 98.2(4) . . ?
C6B S6B C8B 103.4(4) . . ?
C6C S6C C8C 104.2(4) . . ?
C6D S6D C8D 97.6(4) . . ?

loop_
_geom_bond_atom_site_label_1
_geom_bond_atom_site_label_2
_geom_bond_distance
_geom_bond_site_symmetry_2
_geom_bond_publ_flag
C1A C2A 1.322(13) . ?
C1A S1A 1.717(9) . ?
C1A H1A 0.93 . ?
C1B C2B 1.330(13) . ?
C1B S1B 1.725(10) . ?
C1B H1B 0.93 . ?
C1C C2C 1.342(13) . ?
C1C S1C 1.716(9) . ?
C1C H1C 0.93 . ?
C1D C2D 1.343(13) . ?
C1D S1D 1.701(9) . ?
C1D H1D 0.93 . ?
C2A S2A 1.717(10) . ?
C2A H2A 0.93 . ?
C2B S2B 1.726(9) . ?
C2B H2B 0.93 . ?
C2C S2C 1.700(9) . ?
C2C H2C 0.93 . ?
C2D S2D 1.728(9) . ?
C2D H2D 0.93 . ?
C3A C4A 1.397(11) . ?
C3A S1A 1.708(8) . ?
C3A S2A 1.730(8) . ?
C3B C4B 1.405(11) . ?
C3B S1B 1.709(9) . ?
C3B S2B 1.733(8) . ?
C3C C4C 1.388(10) . ?
C3C S2C 1.733(8) . ?
C3C S1C 1.740(8) . ?
C3D C4D 1.401(11) . ?
C3D S1D 1.715(8) . ?
C3D S2D 1.722(9) . ?
C4A S4A 1.720(9) . ?
C4A S3A 1.730(8) . ?
C4B S4B 1.716(8) . ?
C4B S3B 1.719(8) . ?
C4C S3C 1.714(8) . ?
C4C S4C 1.719(8) . ?
C4D S3D 1.713(8) . ?
C4D S4D 1.716(8) . ?
C5A C6A 1.368(11) . ?
C5A S3A 1.736(9) . ?
C5A S5A 1.748(8) . ?
C5B C6B 1.352(11) . ?
C5B S3B 1.742(8) . ?
C5B S5B 1.743(9) . ?
C5C C6C 1.366(11) . ?
C5C S3C 1.731(9) . ?
C5C S5C 1.755(8) . ?
C5D C6D 1.317(11) . ?
C5D S5D 1.738(9) . ?
C5D S3D 1.750(8) . ?
C6A S4A 1.732(8) . ?
C6A S6A 1.750(9) . ?
C6B S4B 1.740(8) . ?
C6B S6B 1.749(8) . ?
C6C S6C 1.738(8) . ?
C6C S4C 1.746(8) . ?
C6D S6D 1.754(8) . ?
C6D S4D 1.761(8) . ?
C7A C8A 1.517(13) . ?
C7A C9A 1.522(12) . ?
C7A S5A 1.847(9) . ?
C7A H7A 0.98 . ?
C7B C8B 1.503(11) . ?
C7B C9B 1.526(13) . ?
C7B S5B 1.845(8) . ?
C7B H7B 0.98 . ?
C7C C9C 1.524(13) . ?
C7C C8C 1.552(11) . ?
C7C S5C 1.847(8) . ?
C7C H7C 0.98 . ?
C7D C9D 1.505(12) . ?
C7D C8D 1.514(12) . ?
C7D S5D 1.857(8) . ?
C7D H7D 0.98 . ?
C8A C10A 1.538(15) . ?
C8A S6A 1.851(10) . ?
C8A H8A 0.98 . ?
C8B C10B 1.539(11) . ?
C8B S6B 1.827(8) . ?
C8B H8B 0.98 . ?
C8C C10C 1.512(12) . ?
C8C S6C 1.836(8) . ?
C8C H8C 0.98 . ?
C8D C10D 1.541(16) . ?
C8D S6D 1.829(11) . ?
C8D H8D 0.98 . ?
C9A C11A 1.522(15) . ?
C9A H9A1 0.97 . ?
C9A H9A2 0.97 . ?
C9B C11B 1.516(14) . ?
C9B H9B1 0.97 . ?
C9B H9B2 0.97 . ?
C9C C11C 1.514(15) . ?
C9C H9C1 0.97 . ?
C9C H9C2 0.97 . ?
C9D C11D 1.554(14) . ?
C9D H9D1 0.97 . ?
C9D H9D2 0.97 . ?
C10A C12A 1.458(16) . ?
C10A H10E 0.97 . ?
C10A H10F 0.97 . ?
C10B C12B 1.531(13) . ?
C10B H10C 0.97 . ?
C10B H10D 0.97 . ?
C10C C12C 1.469(13) . ?
C10C H10A 0.97 . ?
C10C H10B 0.97 . ?
C10D C12D 1.457(17) . ?
C10D H10G 0.97 . ?
C10D H10H 0.97 . ?
C11A H11J 0.96 . ?
C11A H11K 0.96 . ?
C11A H11L 0.96 . ?
C11B H11D 0.96 . ?
C11B H11E 0.96 . ?
C11B H11F 0.96 . ?
C11C H11G 0.96 . ?
C11C H11H 0.96 . ?
C11C H11I 0.96 . ?
C11D H11A 0.96 . ?
C11D H11B 0.96 . ?
C11D H11C 0.96 . ?
C12A H12D 0.96 . ?
C12A H12E 0.96 . ?
C12A H12F 0.96 . ?
C12B H12A 0.96 . ?
C12B H12B 0.96 . ?
C12B H12C 0.96 . ?
C12C H12G 0.96 . ?
C12C H12H 0.96 . ?
C12C H12I 0.96 . ?
C12D H12J 0.96 . ?
C12D H12K 0.96 . ?
C12D H12L 0.96 . ?
F1 P1 1.573(8) . ?
F2 P1 1.532(9) . ?
F3 P1 1.510(9) . ?
F4 P1 1.522(9) . ?
F5 P1 1.498(8) . ?
F6 P1 1.563(8) . ?
F7 P2 1.552(8) . ?
F8 P2 1.552(8) . ?
F9 P2 1.587(7) . ?
F10 P2 1.551(8) . ?
F11 P2 1.581(8) . ?
F12 P2 1.554(8) . ?
F13 P3 1.512(7) . ?
F14 P3 1.538(8) . ?
F15 P3 1.545(8) . ?
F16 P3 1.526(7) . ?
F17 P3 1.559(8) . ?
F18 P3 1.585(8) . ?
F19A F19B 0.91(3) . ?
F19A F23B 1.16(3) . ?
F19A P4 1.52(3) . ?
F19B F20A 1.13(3) . ?
F19B P4 1.581(16) . ?
F20A F20B 1.36(3) . ?
F20A P4 1.60(2) . ?
F20B F24A 1.13(2) . ?
F20B P4 1.563(14) . ?
F21 P4 1.539(7) . ?
F22 P4 1.520(7) . ?
F23A F23B 1.40(3) . ?
F23A P4 1.64(2) . ?
F23A F24B 1.66(2) . ?
F23B P4 1.538(12) . ?
F24A F24B 1.41(3) . ?
F24A P4 1.54(2) . ?
F24B P4 1.570(12) . ?
